data_4106773
loop_
_publ_author_name
'Mikihiro Hayashi'
'Fumiyuki Toshimitsu'
'Ryota Sakamoto'
'Hiroshi Nishihara'

_publ_section_title
;
 Double Lactonization in Triarylamine-Conjugated Dimethyl
 Diethynylfumarate: Formation of Intensely Colored and Luminescent
 Quadrupolar Molecules Including a Missing Structural Isomer of Pechmann
 Dyes
;
_journal_name_full 'Journal of the American Chemical Society'
_journal_page_first 14518
_journal_page_last 14521
_journal_paper_doi 10.1021/ja2054176
_journal_volume 133
_journal_year 2011
_chemical_formula_moiety 'C62 H54 N2 O8'
_chemical_formula_sum 'C62 H54 N2 O8'
_chemical_formula_weight 955.07
_space_group_IT_number 14
_symmetry_cell_setting monoclinic
_symmetry_space_group_name_Hall '-P 2ybc'
_symmetry_space_group_name_H-M 'P 1 21/c 1'
_audit_creation_date 2011-04-22T23:18:35-00:00
_audit_creation_method 'WinGX routine CIF_UPDATE'
_cell_angle_alpha 90
_cell_angle_beta 97.016(3)
_cell_angle_gamma 90
_cell_formula_units_Z 2
_cell_length_a 11.164(2)
_cell_length_b 9.4753(18)
_cell_length_c 23.560(5)
_cell_measurement_reflns_used 5762
_cell_measurement_temperature 113(2)
_cell_measurement_theta_max 27.5184
_cell_measurement_theta_min 3.0251
_cell_volume 2473.6(8)
_computing_cell_refinement 'CrystalClear (Rigaku/MSC Inc., 2006)'
_computing_data_collection 'CrystalClear (Rigaku/MSC Inc., 2006)'
_computing_data_reduction 'CrystalClear (Rigaku/MSC Inc., 2006)'
_computing_molecular_graphics 'Ortep-3 for Windows (Farrugia, 1997)'
_computing_publication_material 'WinGX publication routines (Farrugia, 1999)'
_computing_structure_refinement 'SHELXL-97 (Sheldrick, 1997)'
_computing_structure_solution
;
        ????
;
_diffrn_ambient_temperature 113
_diffrn_measured_fraction_theta_full 0.995
_diffrn_measured_fraction_theta_max 0.995
_diffrn_measurement_device
;
        Saturn724 (4x4 bin mode)
;
_diffrn_measurement_method dtprofit.ref
_diffrn_radiation_probe x-ray
_diffrn_radiation_type MoK\a
_diffrn_radiation_wavelength 0.71073
_diffrn_reflns_av_R_equivalents 0.037
_diffrn_reflns_limit_h_max 14
_diffrn_reflns_limit_h_min -14
_diffrn_reflns_limit_k_max 12
_diffrn_reflns_limit_k_min -10
_diffrn_reflns_limit_l_max 30
_diffrn_reflns_limit_l_min -28
_diffrn_reflns_number 19170
_diffrn_reflns_theta_full 27.48
_diffrn_reflns_theta_max 27.48
_diffrn_reflns_theta_min 3.03
_exptl_absorpt_coefficient_mu 0.085
_exptl_absorpt_correction_T_max 1
_exptl_absorpt_correction_T_min 0.9004
_exptl_absorpt_correction_type multi-scan
_exptl_crystal_colour Blue
_exptl_crystal_density_diffrn 1.282
_exptl_crystal_description Prism
_exptl_crystal_F_000 1008
_exptl_crystal_size_max 0.2
_exptl_crystal_size_mid 0.2
_exptl_crystal_size_min 0.2
_refine_diff_density_max 0.254
_refine_diff_density_min -0.259
_refine_ls_extinction_method none
_refine_ls_goodness_of_fit_ref 1.111
_refine_ls_hydrogen_treatment mixed
_refine_ls_matrix_type full
_refine_ls_number_parameters 325
_refine_ls_number_reflns 5646
_refine_ls_number_restraints 0
_refine_ls_restrained_S_all 1.111
_refine_ls_R_factor_gt 0.0541
_refine_ls_shift/su_max 0
_refine_ls_structure_factor_coef Fsqd
_refine_ls_weighting_details 'calc w=1/[\s^2^(Fo^2^)+(0.0606P)^2^+0.3517P] where P=(Fo^2^+2Fc^2^)/3'
_refine_ls_weighting_scheme calc
_refine_ls_wR_factor_ref 0.1339
_reflns_number_gt 4509
_reflns_number_total 5646
_reflns_threshold_expression >2sigma(I)
_cod_data_source_file ja2054176_si_002.cif
_cod_data_source_block auto
_cod_original_cell_volume 2473.6(9)
_cod_database_code 4106773

loop_
_symmetry_equiv_pos_as_xyz
'x, y, z'
'-x, y+1/2, -z+1/2'
'-x, -y, -z'
'x, -y-1/2, z-1/2'

loop_
_atom_site_label
_atom_site_type_symbol
_atom_site_fract_x
_atom_site_fract_y
_atom_site_fract_z
_atom_site_U_iso_or_equiv
_atom_site_adp_type
_atom_site_occupancy
_atom_site_calc_flag
_atom_site_refinement_flags
O001 O 0.58641(11) -0.05318(12) 0.45705(5) 0.0293(3) Uani 1 d .
O002 O 1.09827(10) -0.28867(12) 0.17540(5) 0.0277(3) Uani 1 d .
O003 O 0.26627(10) -0.00460(12) 0.00463(5) 0.0256(3) Uani 1 d .
O004 O 0.15084(11) 0.06859(14) -0.07534(5) 0.0332(3) Uani 1 d .
N005 N 0.64216(12) -0.13426(15) 0.22694(6) 0.0253(3) Uani 1 d .
C006 C 0.57971(14) 0.00878(17) 0.30526(7) 0.0235(4) Uani 1 d .
H006 H 0.5551 0.0819 0.2788 0.028 Uiso 1 calc R
C007 C 0.60376(14) -0.07994(17) 0.40149(7) 0.0226(3) Uani 1 d .
C008 C 0.77125(14) -0.30175(18) 0.18342(7) 0.0261(4) Uani 1 d .
H008 H 0.7028 -0.3593 0.1723 0.031 Uiso 1 calc R
C009 C 0.56682(14) 0.02602(17) 0.36227(7) 0.0235(3) Uani 1 d .
H009 H 0.5326 0.1105 0.3749 0.028 Uiso 1 calc R
C010 C 0.88369(15) -0.34274(17) 0.16980(7) 0.0252(4) Uani 1 d .
H010 H 0.8922 -0.4271 0.1489 0.03 Uiso 1 calc R
C011 C 0.56280(15) -0.09193(17) 0.12734(7) 0.0244(4) Uani 1 d .
H011 H 0.6423 -0.0901 0.1168 0.029 Uiso 1 calc R
C012 C 0.97100(15) -0.13637(18) 0.21789(7) 0.0247(4) Uani 1 d .
H012 H 1.04 -0.0807 0.2303 0.03 Uiso 1 calc R
C013 C 0.62865(14) -0.11554(17) 0.28612(7) 0.0224(3) Uani 1 d .
C014 C 0.75801(14) -0.17748(17) 0.21317(7) 0.0236(3) Uani 1 d .
C015 C 0.06068(14) -0.00733(17) 0.00912(7) 0.0234(3) Uani 1 d .
C016 C 0.98322(14) -0.25932(17) 0.18705(7) 0.0227(3) Uani 1 d .
C017 C 0.46465(15) -0.07125(17) 0.08630(7) 0.0241(3) Uani 1 d .
H017 H 0.478 -0.0543 0.0478 0.029 Uiso 1 calc R
C018 C 0.65451(15) -0.20273(17) 0.38314(7) 0.0261(4) Uani 1 d .
H018 H 0.6813 -0.2748 0.4097 0.031 Uiso 1 calc R
C019 C 0.32957(14) -0.10109(17) 0.15709(7) 0.0232(3) Uani 1 d .
H019 H 0.25 -0.1057 0.1674 0.028 Uiso 1 calc R
C020 C 0.42641(14) -0.12042(17) 0.19834(7) 0.0229(3) Uani 1 d .
H020 H 0.4128 -0.1373 0.2368 0.027 Uiso 1 calc R
C021 C 1.11027(16) -0.3921(2) 0.13234(8) 0.0318(4) Uani 1 d .
H02A H 1.1958 -0.404 0.1278 0.048 Uiso 1 calc R
H02B H 1.066 -0.361 0.096 0.048 Uiso 1 calc R
H02C H 1.0772 -0.4822 0.1437 0.048 Uiso 1 calc R
C022 C 0.24234(14) -0.04759(16) 0.05879(7) 0.0223(3) Uani 1 d .
C023 C 0.34618(14) -0.07476(16) 0.10010(7) 0.0219(3) Uani 1 d .
C024 C 0.15541(15) 0.02399(18) -0.02758(7) 0.0252(4) Uani 1 d .
C025 C 0.6183(2) -0.1629(2) 0.49785(8) 0.0400(5) Uani 1 d .
H02D H 0.6021 -0.1314 0.5358 0.06 Uiso 1 calc R
H02E H 0.7043 -0.185 0.4988 0.06 Uiso 1 calc R
H02F H 0.5703 -0.2474 0.4869 0.06 Uiso 1 calc R
C026 C 0.54494(14) -0.11563(17) 0.18455(7) 0.0222(3) Uani 1 d .
C027 C 0.91165(17) 0.2509(2) 0.13550(9) 0.0358(4) Uani 1 d .
H027 H 0.9432 0.2114 0.1713 0.043 Uiso 1 calc R
C028 C 0.12208(14) -0.05019(17) 0.06270(7) 0.0235(3) Uani 1 d .
H028 H 0.0854 -0.0761 0.0955 0.028 Uiso 1 calc R
C029 C 0.9433(2) 0.3334(2) 0.04272(10) 0.0463(5) Uani 1 d .
H029 H 0.9958 0.3512 0.0147 0.056 Uiso 1 calc R
C030 C 0.74584(19) 0.3385(2) 0.07206(9) 0.0408(5) Uani 1 d .
H030 H 0.6624 0.36 0.0637 0.049 Uiso 1 calc R
C031 C 0.8222(2) 0.3641(2) 0.03143(9) 0.0459(5) Uani 1 d .
H031 H 0.7912 0.4032 -0.0045 0.055 Uiso 1 calc R
C032 C 0.66591(15) -0.21949(18) 0.32524(7) 0.0264(4) Uani 1 d .
H032 H 0.6999 -0.304 0.3126 0.032 Uiso 1 calc R
C033 C 0.85853(15) -0.09491(18) 0.23052(7) 0.0254(4) Uani 1 d .
H033 H 0.85 -0.0099 0.2511 0.03 Uiso 1 calc R
C034 C 0.78910(17) 0.28179(19) 0.12504(8) 0.0353(4) Uani 1 d .
C035 C 0.98810(18) 0.2765(2) 0.09496(9) 0.0408(5) Uani 1 d .
H035 H 1.0716 0.2549 0.103 0.049 Uiso 1 calc R
C036 C 0.7073(2) 0.2555(2) 0.16968(10) 0.0490(5) Uani 1 d .
H03A H 0.6247 0.283 0.1548 0.073 Uiso 1 calc R
H03B H 0.7345 0.3114 0.2039 0.073 Uiso 1 calc R
H03C H 0.709 0.155 0.1796 0.073 Uiso 1 calc R

loop_
_atom_site_aniso_label
_atom_site_aniso_U_11
_atom_site_aniso_U_22
_atom_site_aniso_U_33
_atom_site_aniso_U_23
_atom_site_aniso_U_13
_atom_site_aniso_U_12
O001 0.0356(7) 0.0311(7) 0.0220(6) 0.0033(5) 0.0066(5) 0.0059(5)
O002 0.0186(6) 0.0328(7) 0.0322(6) -0.0057(5) 0.0045(5) 0.0012(5)
O003 0.0204(6) 0.0325(7) 0.0228(6) 0.0032(5) -0.0019(5) -0.0001(5)
O004 0.0266(7) 0.0446(8) 0.0270(6) 0.0091(6) -0.0022(5) -0.0021(5)
N005 0.0176(7) 0.0362(8) 0.0212(7) -0.0030(6) -0.0006(5) 0.0048(6)
C006 0.0206(8) 0.0230(8) 0.0258(8) 0.0029(7) -0.0015(7) 0.0006(6)
C007 0.0196(8) 0.0256(8) 0.0227(8) 0.0003(7) 0.0031(6) -0.0024(6)
C008 0.0193(8) 0.0286(9) 0.0295(9) -0.0024(7) -0.0008(7) -0.0017(6)
C009 0.0213(8) 0.0219(8) 0.0270(8) -0.0016(7) 0.0017(7) 0.0012(6)
C010 0.0242(8) 0.0229(8) 0.0282(8) -0.0023(7) 0.0020(7) 0.0011(6)
C011 0.0193(8) 0.0275(9) 0.0262(8) -0.0007(7) 0.0023(6) 0.0030(6)
C012 0.0209(8) 0.0287(9) 0.0237(8) -0.0017(7) -0.0009(6) -0.0037(6)
C013 0.0171(7) 0.0261(8) 0.0232(8) -0.0025(6) -0.0006(6) -0.0008(6)
C014 0.0192(8) 0.0283(9) 0.0225(8) 0.0005(7) -0.0002(6) 0.0035(6)
C015 0.0226(8) 0.0214(8) 0.0252(8) 0.0000(6) -0.0015(7) -0.0015(6)
C016 0.0176(8) 0.0269(8) 0.0235(8) 0.0028(7) 0.0016(6) 0.0028(6)
C017 0.0239(8) 0.0256(8) 0.0224(8) 0.0010(6) 0.0014(7) 0.0021(6)
C018 0.0265(9) 0.0248(9) 0.0267(8) 0.0056(7) 0.0018(7) 0.0038(6)
C019 0.0177(8) 0.0236(8) 0.0280(8) -0.0005(7) 0.0010(6) -0.0010(6)
C020 0.0207(8) 0.0256(8) 0.0221(8) -0.0002(6) 0.0016(6) -0.0007(6)
C021 0.0255(9) 0.0380(10) 0.0321(9) -0.0069(8) 0.0046(7) 0.0047(7)
C022 0.0231(8) 0.0212(8) 0.0219(8) -0.0009(6) -0.0004(6) -0.0004(6)
C023 0.0211(8) 0.0205(8) 0.0231(8) -0.0010(6) -0.0016(6) -0.0005(6)
C024 0.0223(8) 0.0265(8) 0.0250(8) 0.0009(7) -0.0040(7) -0.0010(6)
C025 0.0576(13) 0.0382(11) 0.0254(9) 0.0088(8) 0.0099(9) 0.0110(9)
C026 0.0198(8) 0.0228(8) 0.0231(8) -0.0021(6) -0.0013(6) 0.0014(6)
C027 0.0361(10) 0.0295(9) 0.0402(10) -0.0070(8) -0.0022(8) 0.0028(8)
C028 0.0216(8) 0.0248(8) 0.0231(8) 0.0012(6) -0.0012(6) -0.0003(6)
C029 0.0514(13) 0.0431(12) 0.0462(12) -0.0094(10) 0.0135(10) -0.0009(10)
C030 0.0357(11) 0.0394(11) 0.0454(12) -0.0062(9) -0.0025(9) 0.0046(8)
C031 0.0532(13) 0.0478(13) 0.0348(11) -0.0028(9) -0.0026(10) 0.0080(10)
C032 0.0254(8) 0.0242(8) 0.0294(9) -0.0016(7) 0.0022(7) 0.0044(6)
C033 0.0251(8) 0.0272(9) 0.0230(8) -0.0030(7) -0.0005(7) 0.0010(7)
C034 0.0340(10) 0.0290(10) 0.0430(11) -0.0077(8) 0.0043(8) 0.0001(7)
C035 0.0336(10) 0.0372(11) 0.0507(12) -0.0122(9) 0.0015(9) 0.0006(8)
C036 0.0459(13) 0.0446(12) 0.0587(14) -0.0006(11) 0.0150(11) 0.0013(10)

loop_
_atom_type_symbol
_atom_type_description
_atom_type_scat_dispersion_real
_atom_type_scat_dispersion_imag
_atom_type_scat_source
C C 0.0033 0.0016 'International Tables Vol C Tables 4.2.6.8 and 6.1.1.4'
H H 0 0 'International Tables Vol C Tables 4.2.6.8 and 6.1.1.4'
N N 0.0061 0.0033 'International Tables Vol C Tables 4.2.6.8 and 6.1.1.4'
O O 0.0106 0.006 'International Tables Vol C Tables 4.2.6.8 and 6.1.1.4'

loop_
_geom_angle_atom_site_label_1
_geom_angle_atom_site_label_2
_geom_angle_atom_site_label_3
_geom_angle
_geom_angle_site_symmetry_1
C007 O001 C025 117.05(13) .
C016 O002 C021 116.86(13) .
C022 O003 C024 107.30(12) .
C026 N005 C014 121.34(13) .
C026 N005 C013 121.12(13) .
C014 N005 C013 117.51(12) .
C009 C006 C013 120.43(15) .
C009 C006 H006 119.8 .
C013 C006 H006 119.8 .
O001 C007 C018 124.35(14) .
O001 C007 C009 115.82(14) .
C018 C007 C009 119.82(15) .
C014 C008 C010 120.62(15) .
C014 C008 H008 119.7 .
C010 C008 H008 119.7 .
C006 C009 C007 120.25(15) .
C006 C009 H009 119.9 .
C007 C009 H009 119.9 .
C016 C010 C008 119.25(16) .
C016 C010 H010 120.4 .
C008 C010 H010 120.4 .
C017 C011 C026 120.00(15) .
C017 C011 H011 120 .
C026 C011 H011 120 .
C033 C012 C016 120.07(15) .
C033 C012 H012 120 .
C016 C012 H012 120 .
C032 C013 C006 119.01(15) .
C032 C013 N005 120.25(14) .
C006 C013 N005 120.73(14) .
C008 C014 C033 119.66(15) .
C008 C014 N005 120.83(15) .
C033 C014 N005 119.50(15) .
C015 C015 C028 131.0(2) 3
C015 C015 C024 123.02(19) 3
C028 C015 C024 106.00(14) .
O002 C016 C010 124.22(15) .
O002 C016 C012 115.36(14) .
C010 C016 C012 120.41(15) .
C011 C017 C023 121.60(15) .
C011 C017 H017 119.2 .
C023 C017 H017 119.2 .
C007 C018 C032 119.37(15) .
C007 C018 H018 120.3 .
C032 C018 H018 120.3 .
C020 C019 C023 121.11(15) .
C020 C019 H019 119.4 .
C023 C019 H019 119.4 .
C019 C020 C026 121.01(15) .
C019 C020 H020 119.5 .
C026 C020 H020 119.5 .
O002 C021 H02A 109.5 .
O002 C021 H02B 109.5 .
H02A C021 H02B 109.5 .
O002 C021 H02C 109.5 .
H02A C021 H02C 109.5 .
H02B C021 H02C 109.5 .
C028 C022 O003 111.63(14) .
C028 C022 C023 132.14(15) .
O003 C022 C023 116.17(13) .
C019 C023 C017 117.80(14) .
C019 C023 C022 119.28(14) .
C017 C023 C022 122.88(14) .
O004 C024 O003 120.81(15) .
O004 C024 C015 132.10(16) .
O003 C024 C015 107.07(13) .
O001 C025 H02D 109.5 .
O001 C025 H02E 109.5 .
H02D C025 H02E 109.5 .
O001 C025 H02F 109.5 .
H02D C025 H02F 109.5 .
H02E C025 H02F 109.5 .
N005 C026 C020 120.31(14) .
N005 C026 C011 121.24(14) .
C020 C026 C011 118.45(14) .
C035 C027 C034 121.27(19) .
C035 C027 H027 119.4 .
C034 C027 H027 119.4 .
C022 C028 C015 107.97(15) .
C022 C028 H028 126 .
C015 C028 H028 126 .
C031 C029 C035 119.7(2) .
C031 C029 H029 120.2 .
C035 C029 H029 120.2 .
C031 C030 C034 120.97(19) .
C031 C030 H030 119.5 .
C034 C030 H030 119.5 .
C029 C031 C030 120.3(2) .
C029 C031 H031 119.8 .
C030 C031 H031 119.8 .
C013 C032 C018 121.11(15) .
C013 C032 H032 119.4 .
C018 C032 H032 119.4 .
C012 C033 C014 119.96(16) .
C012 C033 H033 120 .
C014 C033 H033 120 .
C030 C034 C027 117.82(19) .
C030 C034 C036 121.37(19) .
C027 C034 C036 120.81(19) .
C027 C035 C029 120.0(2) .
C027 C035 H035 120 .
C029 C035 H035 120 .
C034 C036 H03A 109.5 .
C034 C036 H03B 109.5 .
H03A C036 H03B 109.5 .
C034 C036 H03C 109.5 .
H03A C036 H03C 109.5 .
H03B C036 H03C 109.5 .

loop_
_geom_bond_atom_site_label_1
_geom_bond_atom_site_label_2
_geom_bond_distance
_geom_bond_site_symmetry_2
O001 C007 1.3700(19) .
O001 C025 1.431(2) .
O002 C016 1.3742(19) .
O002 C021 1.429(2) .
O003 C022 1.3960(19) .
O003 C024 1.3970(19) .
O004 C024 1.197(2) .
N005 C026 1.394(2) .
N005 C014 1.431(2) .
N005 C013 1.432(2) .
C006 C009 1.378(2) .
C006 C013 1.396(2) .
C006 H006 0.95 .
C007 C018 1.386(2) .
C007 C009 1.393(2) .
C008 C014 1.387(2) .
C008 C010 1.388(2) .
C008 H008 0.95 .
C009 H009 0.95 .
C010 C016 1.384(2) .
C010 H010 0.95 .
C011 C017 1.384(2) .
C011 C026 1.404(2) .
C011 H011 0.95 .
C012 C033 1.382(2) .
C012 C016 1.389(2) .
C012 H012 0.95 .
C013 C032 1.378(2) .
C014 C033 1.388(2) .
C015 C015 1.377(3) 3
C015 C028 1.420(2) .
C015 C024 1.476(2) .
C017 C023 1.401(2) .
C017 H017 0.95 .
C018 C032 1.394(2) .
C018 H018 0.95 .
C019 C020 1.375(2) .
C019 C023 1.400(2) .
C019 H019 0.95 .
C020 C026 1.401(2) .
C020 H020 0.95 .
C021 H02A 0.98 .
C021 H02B 0.98 .
C021 H02C 0.98 .
C022 C028 1.357(2) .
C022 C023 1.443(2) .
C025 H02D 0.98 .
C025 H02E 0.98 .
C025 H02F 0.98 .
C027 C035 1.378(3) .
C027 C034 1.391(3) .
C027 H027 0.95 .
C028 H028 0.95 .
C029 C031 1.377(3) .
C029 C035 1.380(3) .
C029 H029 0.95 .
C030 C031 1.379(3) .
C030 C034 1.390(3) .
C030 H030 0.95 .
C031 H031 0.95 .
C032 H032 0.95 .
C033 H033 0.95 .
C034 C036 1.496(3) .
C035 H035 0.95 .
C036 H03A 0.98 .
C036 H03B 0.98 .
C036 H03C 0.98 .
